data_4086621
loop_
_publ_author_name
'Hamdaoui, Mustapha'
'Ney, Marjolaine'
'Sarda, Vivien'
'Karmazin, Lydia'
'Bailly, Corinne'
'Sieffert, Nicolas'
'Dohm, Sebastian'
'Hansen, Andreas'
'Grimme, Stefan'
'Djukic, Jean-Pierre'

_publ_section_title
;
 Evidence of a Donor--Acceptor (Ir--H)\\rightarrow SiR3Interaction in a
 Trapped Ir(III) Silane Catalytic Intermediate
;
_journal_issue 13
_journal_name_full Organometallics
_journal_page_first 2207
_journal_paper_doi 10.1021/acs.organomet.6b00248
_journal_volume 35
_journal_year 2016
_chemical_formula_moiety 'C42 H47 Ir2 N2, C F3 O3 S, 2(C H2 Cl2)'
_chemical_formula_sum 'C45 H51 Cl4 F3 Ir2 N2 O3 S'
_chemical_formula_weight 1283.14
_chemical_name_systematic
;
 ?
;
_space_group_crystal_system monoclinic
_space_group_IT_number 14
_space_group_name_Hall '-P 2ybc'
_space_group_name_H-M_alt 'P 1 21/c 1'
_symmetry_space_group_name_Hall '-P 2ybc'
_symmetry_space_group_name_H-M 'P 1 21/c 1'
_atom_sites_solution_hydrogens mixed
_atom_sites_solution_primary direct
_atom_sites_solution_secondary difmap
_audit_creation_method SHELXL-2013
_cell_angle_alpha 90
_cell_angle_beta 120.899(3)
_cell_angle_gamma 90
_cell_formula_units_Z 4
_cell_length_a 10.9779(9)
_cell_length_b 23.2754(19)
_cell_length_c 21.0040(13)
_cell_measurement_reflns_used 9180
_cell_measurement_temperature 173(2)
_cell_measurement_theta_max 34.03
_cell_measurement_theta_min 2.26
_cell_volume 4605.1(6)
_computing_cell_refinement 'Bruker SAINT'
_computing_data_collection 'Bruker APEX2'
_computing_data_reduction 'Bruker SAINT'
_computing_molecular_graphics 'Bruker SHELXTL'
_computing_publication_material 'Bruker SHELXTL'
_computing_structure_refinement 'SHELXL-2013 (Sheldrick, 2013)'
_computing_structure_solution 'SHELXS-2013 (Sheldrick, 2013)'
_diffrn_ambient_temperature 173(2)
_diffrn_measured_fraction_theta_full 1.000
_diffrn_measured_fraction_theta_max 0.997
_diffrn_measurement_device_type 'Bruker APEX-II CCD'
_diffrn_measurement_method '\f and \w scans'
_diffrn_radiation_type MoK\a
_diffrn_radiation_wavelength 0.71073
_diffrn_reflns_av_R_equivalents 0.0333
_diffrn_reflns_av_unetI/netI 0.0340
_diffrn_reflns_Laue_measured_fraction_full 1.000
_diffrn_reflns_Laue_measured_fraction_max 0.997
_diffrn_reflns_limit_h_max 17
_diffrn_reflns_limit_h_min -14
_diffrn_reflns_limit_k_max 35
_diffrn_reflns_limit_k_min -36
_diffrn_reflns_limit_l_max 13
_diffrn_reflns_limit_l_min -33
_diffrn_reflns_number 74913
_diffrn_reflns_point_group_measured_fraction_full 1.000
_diffrn_reflns_point_group_measured_fraction_max 0.997
_diffrn_reflns_theta_full 25.242
_diffrn_reflns_theta_max 34.048
_diffrn_reflns_theta_min 1.429
_diffrn_source 'fine focus sealed tube'
_exptl_absorpt_coefficient_mu 6.105
_exptl_absorpt_correction_T_max 0.7467
_exptl_absorpt_correction_T_min 0.6242
_exptl_absorpt_correction_type multi-scan
_exptl_absorpt_process_details sadabs
_exptl_crystal_colour orange
_exptl_crystal_density_diffrn 1.851
_exptl_crystal_description prism
_exptl_crystal_F_000 2496
_exptl_crystal_size_max 0.400
_exptl_crystal_size_mid 0.350
_exptl_crystal_size_min 0.300
_refine_diff_density_max 3.404
_refine_diff_density_min -2.827
_refine_diff_density_rms 0.163
_refine_ls_extinction_method none
_refine_ls_goodness_of_fit_ref 1.149
_refine_ls_hydrogen_treatment mixed
_refine_ls_matrix_type full
_refine_ls_number_parameters 555
_refine_ls_number_reflns 18826
_refine_ls_number_restraints 0
_refine_ls_restrained_S_all 1.149
_refine_ls_R_factor_all 0.0584
_refine_ls_R_factor_gt 0.0407
_refine_ls_shift/su_max 0.004
_refine_ls_shift/su_mean 0.000
_refine_ls_structure_factor_coef Fsqd
_refine_ls_weighting_details 'w=1/[\s^2^(Fo^2^)+(0.0210P)^2^+18.0829P] where P=(Fo^2^+2Fc^2^)/3'
_refine_ls_weighting_scheme calc
_refine_ls_wR_factor_gt 0.0772
_refine_ls_wR_factor_ref 0.0831
_reflns_Friedel_coverage 0.000
_reflns_number_gt 15330
_reflns_number_total 18826
_reflns_threshold_expression 'I > 2\s(I)'
_cod_data_source_file om6b00248_si_002.cif
_cod_data_source_block 5_OTf
_cod_database_code 4086621
_shelx_space_group_comment
;
The symmetry employed for this shelxl refinement is uniquely defined
by the following loop, which should always be used as a source of
symmetry information in preference to the above space-group names.
They are only intended as comments.
;
_shelx_estimated_absorpt_t_min 0.194
_shelx_estimated_absorpt_t_max 0.262
_shelxl_version_number 2013-4

loop_
_space_group_symop_operation_xyz
'x, y, z'
'-x, y+1/2, -z+1/2'
'-x, -y, -z'
'x, -y-1/2, z-1/2'

loop_
_atom_site_label
_atom_site_type_symbol
_atom_site_fract_x
_atom_site_fract_y
_atom_site_fract_z
_atom_site_U_iso_or_equiv
_atom_site_adp_type
_atom_site_occupancy
_atom_site_site_symmetry_order
_atom_site_calc_flag
_atom_site_refinement_flags_posn
_atom_site_refinement_flags_adp
C1 C 0.0927(4) 1.02589(16) 0.8763(2) 0.0215(7) Uani 1 1 d . .
C2 C 0.2258(4) 1.04711(18) 0.9298(2) 0.0258(8) Uani 1 1 d . .
H2 H 0.3059 1.0224 0.9493 0.031 Uiso 1 1 calc R U
C3 C 0.2441(5) 1.1034(2) 0.9551(2) 0.0326(9) Uani 1 1 d . .
H3 H 0.3360 1.1167 0.9911 0.039 Uiso 1 1 calc R U
C4 C 0.1293(5) 1.1401(2) 0.9283(3) 0.0363(10) Uani 1 1 d . .
H4 H 0.1425 1.1784 0.9463 0.044 Uiso 1 1 calc R U
C5 C -0.0047(5) 1.12135(19) 0.8755(3) 0.0311(9) Uani 1 1 d . .
H5 H -0.0837 1.1466 0.8567 0.037 Uiso 1 1 calc R U
C6 C -0.0227(4) 1.06461(17) 0.8499(2) 0.0246(7) Uani 1 1 d . .
C7 C -0.1588(4) 1.04145(17) 0.7919(2) 0.0231(7) Uani 1 1 d . .
C8 C -0.2906(4) 1.06977(19) 0.7565(3) 0.0344(10) Uani 1 1 d . .
H8 H -0.2967 1.1080 0.7704 0.041 Uiso 1 1 calc R U
C9 C -0.4107(5) 1.0429(2) 0.7021(3) 0.0383(11) Uani 1 1 d . .
H9 H -0.5006 1.0612 0.6804 0.046 Uiso 1 1 calc R U
C10 C -0.3981(4) 0.9888(2) 0.6798(3) 0.0342(10) Uani 1 1 d . .
H10 H -0.4792 0.9700 0.6411 0.041 Uiso 1 1 calc R U
C11 C -0.2664(4) 0.96164(19) 0.7139(2) 0.0267(8) Uani 1 1 d . .
H11 H -0.2586 0.9244 0.6978 0.032 Uiso 1 1 calc R U
C12 C -0.0311(4) 0.85241(18) 0.8299(2) 0.0274(8) Uani 1 1 d . .
C13 C -0.0440(4) 0.88652(18) 0.8842(2) 0.0268(8) Uani 1 1 d . .
C14 C 0.0967(4) 0.90449(18) 0.9401(2) 0.0267(8) Uani 1 1 d . .
C15 C 0.1947(4) 0.88497(17) 0.9188(2) 0.0254(7) Uani 1 1 d . .
C16 C 0.1138(4) 0.85183(17) 0.8513(2) 0.0267(8) Uani 1 1 d . .
C17 C -0.1474(6) 0.8184(2) 0.7676(3) 0.0461(13) Uani 1 1 d . .
H17A H -0.1387 0.8214 0.7236 0.069 Uiso 1 1 calc R U
H17B H -0.2397 0.8337 0.7562 0.069 Uiso 1 1 calc R U
H17C H -0.1398 0.7781 0.7824 0.069 Uiso 1 1 calc R U
C18 C -0.1779(5) 0.8959(2) 0.8849(3) 0.0423(12) Uani 1 1 d . .
H18A H -0.1661 0.9289 0.9166 0.064 Uiso 1 1 calc R U
H18B H -0.1993 0.8615 0.9044 0.064 Uiso 1 1 calc R U
H18C H -0.2561 0.9034 0.8343 0.064 Uiso 1 1 calc R U
C19 C 0.1380(6) 0.9345(2) 1.0117(3) 0.0415(11) Uani 1 1 d . .
H19A H 0.1852 0.9072 1.0529 0.062 Uiso 1 1 calc R U
H19B H 0.0528 0.9497 1.0096 0.062 Uiso 1 1 calc R U
H19C H 0.2029 0.9662 1.0193 0.062 Uiso 1 1 calc R U
C20 C 0.3531(5) 0.8858(2) 0.9672(3) 0.0375(10) Uani 1 1 d . .
H20A H 0.3849 0.9251 0.9846 0.056 Uiso 1 1 calc R U
H20B H 0.3957 0.8725 0.9388 0.056 Uiso 1 1 calc R U
H20C H 0.3822 0.8605 1.0100 0.056 Uiso 1 1 calc R U
C21 C 0.1753(6) 0.8193(2) 0.8130(3) 0.0410(11) Uani 1 1 d . .
H21A H 0.2050 0.7811 0.8353 0.061 Uiso 1 1 calc R U
H21B H 0.2576 0.8401 0.8183 0.061 Uiso 1 1 calc R U
H21C H 0.1036 0.8154 0.7602 0.061 Uiso 1 1 calc R U
C22 C -0.0467(4) 0.94867(19) 0.6370(2) 0.0255(8) Uani 1 1 d . .
C23 C -0.0575(5) 0.8912(2) 0.6156(3) 0.0341(9) Uani 1 1 d . .
H23 H 0.0230 0.8668 0.6413 0.041 Uiso 1 1 calc R U
C24 C -0.1836(6) 0.8686(3) 0.5572(3) 0.0468(13) Uani 1 1 d . .
H24 H -0.1883 0.8292 0.5442 0.056 Uiso 1 1 calc R U
C25 C -0.3017(5) 0.9033(3) 0.5183(3) 0.0502(15) Uani 1 1 d . .
H25 H -0.3864 0.8883 0.4775 0.060 Uiso 1 1 calc R U
C26 C -0.2957(5) 0.9595(3) 0.5389(3) 0.0460(14) Uani 1 1 d . .
H26 H -0.3776 0.9831 0.5129 0.055 Uiso 1 1 calc R U
C27 C -0.1701(4) 0.9829(2) 0.5981(2) 0.0312(9) Uani 1 1 d . .
C28 C -0.1554(4) 1.0413(2) 0.6252(2) 0.0310(9) Uani 1 1 d . .
C29 C -0.2597(5) 1.0837(3) 0.5966(3) 0.0475(14) Uani 1 1 d . .
H29 H -0.3504 1.0757 0.5546 0.057 Uiso 1 1 calc R U
C30 C -0.2321(6) 1.1365(3) 0.6285(4) 0.0597(19) Uani 1 1 d . .
H30 H -0.3025 1.1656 0.6077 0.072 Uiso 1 1 calc R U
C31 C -0.1025(6) 1.1479(2) 0.6911(3) 0.0462(13) Uani 1 1 d . .
H31 H -0.0835 1.1843 0.7149 0.055 Uiso 1 1 calc R U
C32 C -0.0005(5) 1.10493(19) 0.7184(3) 0.0333(9) Uani 1 1 d . .
H32 H 0.0897 1.1125 0.7610 0.040 Uiso 1 1 calc R U
C33 C 0.3715(4) 0.98943(18) 0.7820(2) 0.0243(7) Uani 1 1 d . .
C34 C 0.3281(4) 1.04598(18) 0.7551(2) 0.0253(7) Uani 1 1 d . .
C35 C 0.2440(4) 1.04278(18) 0.6745(2) 0.0234(7) Uani 1 1 d . .
C36 C 0.2422(4) 0.98379(18) 0.6537(2) 0.0233(7) Uani 1 1 d . .
C37 C 0.3165(4) 0.95007(17) 0.7203(2) 0.0231(7) Uani 1 1 d . .
C38 C 0.4672(5) 0.9729(3) 0.8618(2) 0.0401(11) Uani 1 1 d . .
H38A H 0.5661 0.9803 0.8764 0.060 Uiso 1 1 calc R U
H38B H 0.4551 0.9319 0.8680 0.060 Uiso 1 1 calc R U
H38C H 0.4429 0.9956 0.8930 0.060 Uiso 1 1 calc R U
C39 C 0.3749(5) 1.0994(2) 0.8016(3) 0.0408(11) Uani 1 1 d . .
H39A H 0.3636 1.0942 0.8445 0.061 Uiso 1 1 calc R U
H39B H 0.3170 1.1320 0.7719 0.061 Uiso 1 1 calc R U
H39C H 0.4749 1.1070 0.8187 0.061 Uiso 1 1 calc R U
C40 C 0.1820(5) 1.0926(2) 0.6226(3) 0.0356(10) Uani 1 1 d . .
H40A H 0.2512 1.1070 0.6102 0.053 Uiso 1 1 calc R U
H40B H 0.1582 1.1233 0.6464 0.053 Uiso 1 1 calc R U
H40C H 0.0958 1.0803 0.5771 0.053 Uiso 1 1 calc R U
C41 C 0.1814(5) 0.9608(2) 0.5764(2) 0.0354(10) Uani 1 1 d . .
H41A H 0.2587 0.9518 0.5676 0.053 Uiso 1 1 calc R U
H41B H 0.1191 0.9897 0.5405 0.053 Uiso 1 1 calc R U
H41C H 0.1268 0.9259 0.5706 0.053 Uiso 1 1 calc R U
C42 C 0.3594(5) 0.8884(2) 0.7237(3) 0.0355(10) Uani 1 1 d . .
H42A H 0.2798 0.8666 0.6846 0.053 Uiso 1 1 calc R U
H42B H 0.3855 0.8723 0.7722 0.053 Uiso 1 1 calc R U
H42C H 0.4408 0.8861 0.7167 0.053 Uiso 1 1 calc R U
C43 C 0.5009(6) 0.7337(2) 0.7996(3) 0.0435(12) Uani 1 1 d . .
C44 C 0.4845(9) 0.7266(4) 0.0612(5) 0.094(3) Uani 1 1 d . .
H44A H 0.4738 0.7219 0.0117 0.113 Uiso 1 1 calc R U
H44B H 0.3998 0.7476 0.0537 0.113 Uiso 1 1 calc R U
C45 C 0.0483(9) 0.7550(8) 0.5007(5) 0.174(8) Uani 1 1 d . .
H45A H 0.0175 0.7147 0.4867 0.209 Uiso 1 1 calc R U
H45B H -0.0376 0.7769 0.4900 0.209 Uiso 1 1 calc R U
N1 N -0.1495(3) 0.98727(14) 0.76941(17) 0.0213(6) Uani 1 1 d . .
N2 N -0.0256(3) 1.05299(15) 0.68623(19) 0.0252(6) Uani 1 1 d . .
O1 O 0.5078(6) 0.7204(3) 0.9212(3) 0.090(2) Uani 1 1 d . .
O2 O 0.7271(4) 0.7445(2) 0.9275(3) 0.0823(18) Uani 1 1 d . .
O3 O 0.5452(4) 0.81619(17) 0.8901(2) 0.0504(10) Uani 1 1 d . .
F1 F 0.5485(6) 0.7638(2) 0.7645(3) 0.0982(17) Uani 1 1 d . .
F2 F 0.3608(4) 0.74018(18) 0.76316(19) 0.0670(11) Uani 1 1 d . .
F3 F 0.5233(5) 0.67834(17) 0.7943(3) 0.0869(15) Uani 1 1 d . .
S1 S 0.57931(12) 0.75632(5) 0.89603(7) 0.0376(3) Uani 1 1 d . .
Cl1 Cl 0.6268(3) 0.76873(8) 0.11202(12) 0.1013(9) Uani 1 1 d . .
Cl2 Cl 0.4810(2) 0.65924(8) 0.09375(10) 0.0698(5) Uani 1 1 d . .
Cl3 Cl 0.0898(2) 0.77705(15) 0.44432(12) 0.1100(10) Uani 1 1 d . .
Cl4 Cl 0.1545(3) 0.75512(12) 0.59397(10) 0.1073(10) Uani 1 1 d . .
Ir1 Ir 0.04185(2) 0.94448(2) 0.83531(2) 0.01813(3) Uani 1 1 d . .
Ir2 Ir 0.13077(2) 0.99125(2) 0.71416(2) 0.01895(3) Uani 1 1 d . .
H1 H 0.110(6) 0.955(2) 0.783(3) 0.053(17) Uiso 1 1 d . .

loop_
_atom_site_aniso_label
_atom_site_aniso_U_11
_atom_site_aniso_U_22
_atom_site_aniso_U_33
_atom_site_aniso_U_23
_atom_site_aniso_U_13
_atom_site_aniso_U_12
C1 0.0216(17) 0.0232(17) 0.0211(16) -0.0001(13) 0.0119(14) -0.0016(13)
C2 0.0205(17) 0.029(2) 0.0253(17) -0.0024(14) 0.0097(14) -0.0024(14)
C3 0.032(2) 0.033(2) 0.031(2) -0.0098(17) 0.0150(18) -0.0084(18)
C4 0.047(3) 0.027(2) 0.042(2) -0.0092(18) 0.028(2) -0.0079(19)
C5 0.036(2) 0.026(2) 0.038(2) -0.0017(16) 0.0247(19) 0.0052(17)
C6 0.0265(19) 0.0228(18) 0.0249(17) -0.0002(13) 0.0135(15) 0.0024(14)
C7 0.0199(16) 0.0245(18) 0.0291(18) 0.0042(14) 0.0155(15) 0.0022(14)
C8 0.0205(18) 0.027(2) 0.062(3) 0.0025(19) 0.025(2) 0.0066(15)
C9 0.0180(18) 0.049(3) 0.049(3) 0.014(2) 0.0179(19) 0.0087(18)
C10 0.0139(16) 0.045(3) 0.037(2) 0.0070(19) 0.0080(16) -0.0036(17)
C11 0.0161(16) 0.032(2) 0.0273(18) 0.0016(15) 0.0075(14) -0.0011(14)
C12 0.0220(18) 0.0235(18) 0.033(2) 0.0019(15) 0.0114(16) -0.0018(14)
C13 0.0242(18) 0.029(2) 0.0312(19) 0.0065(15) 0.0168(16) -0.0023(15)
C14 0.029(2) 0.0277(19) 0.0243(17) 0.0068(14) 0.0146(16) 0.0010(15)
C15 0.0194(17) 0.0258(18) 0.0266(18) 0.0060(14) 0.0087(14) 0.0017(14)
C16 0.0239(18) 0.0231(18) 0.035(2) 0.0031(15) 0.0166(16) 0.0021(14)
C17 0.037(3) 0.034(3) 0.048(3) -0.004(2) 0.008(2) -0.015(2)
C18 0.031(2) 0.053(3) 0.053(3) 0.016(2) 0.029(2) 0.002(2)
C19 0.054(3) 0.047(3) 0.027(2) 0.0029(19) 0.024(2) 0.001(2)
C20 0.023(2) 0.038(2) 0.041(2) 0.0078(19) 0.0084(18) 0.0034(17)
C21 0.043(3) 0.031(2) 0.055(3) -0.003(2) 0.029(2) 0.006(2)
C22 0.0172(16) 0.038(2) 0.0220(16) 0.0012(15) 0.0103(14) -0.0032(15)
C23 0.026(2) 0.041(3) 0.034(2) -0.0117(18) 0.0148(18) -0.0118(18)
C24 0.041(3) 0.065(4) 0.041(3) -0.023(2) 0.025(2) -0.023(3)
C25 0.025(2) 0.094(5) 0.030(2) -0.021(3) 0.0128(19) -0.022(3)
C26 0.019(2) 0.092(4) 0.024(2) 0.008(2) 0.0091(17) -0.002(2)
C27 0.0162(17) 0.055(3) 0.0181(16) 0.0062(17) 0.0058(14) -0.0031(17)
C28 0.0194(17) 0.046(3) 0.0299(19) 0.0155(18) 0.0141(16) 0.0071(17)
C29 0.030(2) 0.063(4) 0.052(3) 0.032(3) 0.024(2) 0.019(2)
C30 0.040(3) 0.060(4) 0.080(4) 0.050(3) 0.032(3) 0.023(3)
C31 0.057(3) 0.029(2) 0.074(4) 0.019(2) 0.049(3) 0.018(2)
C32 0.033(2) 0.028(2) 0.049(3) 0.0100(18) 0.029(2) 0.0043(17)
C33 0.0136(15) 0.035(2) 0.0222(16) 0.0017(15) 0.0077(13) 0.0000(14)
C34 0.0175(16) 0.031(2) 0.0270(18) -0.0019(15) 0.0108(14) -0.0048(14)
C35 0.0162(15) 0.032(2) 0.0248(17) 0.0044(14) 0.0123(14) -0.0009(14)
C36 0.0149(15) 0.035(2) 0.0214(16) 0.0011(14) 0.0105(13) -0.0007(14)
C37 0.0148(15) 0.031(2) 0.0241(16) 0.0032(14) 0.0104(13) 0.0048(14)
C38 0.024(2) 0.061(3) 0.025(2) 0.006(2) 0.0055(17) 0.005(2)
C39 0.038(3) 0.046(3) 0.041(3) -0.012(2) 0.022(2) -0.015(2)
C40 0.034(2) 0.037(2) 0.039(2) 0.0152(19) 0.020(2) 0.0020(18)
C41 0.025(2) 0.055(3) 0.0267(19) -0.0049(19) 0.0131(17) -0.0023(19)
C42 0.031(2) 0.037(2) 0.042(2) 0.0058(19) 0.022(2) 0.0092(18)
C43 0.051(3) 0.033(2) 0.055(3) -0.006(2) 0.034(3) 0.002(2)
C44 0.068(5) 0.114(7) 0.072(5) 0.043(5) 0.015(4) -0.027(5)
C45 0.041(4) 0.42(2) 0.046(4) 0.039(8) 0.012(4) -0.008(8)
N1 0.0169(14) 0.0248(15) 0.0216(14) 0.0032(11) 0.0095(12) -0.0002(12)
N2 0.0191(14) 0.0291(17) 0.0298(16) 0.0090(13) 0.0143(13) 0.0054(13)
O1 0.092(4) 0.113(4) 0.049(3) 0.011(3) 0.025(3) -0.060(3)
O2 0.026(2) 0.059(3) 0.109(4) 0.004(3) -0.004(2) 0.0045(19)
O3 0.044(2) 0.045(2) 0.046(2) -0.0119(17) 0.0121(18) 0.0051(17)
F1 0.146(5) 0.105(4) 0.092(3) -0.018(3) 0.096(4) -0.032(3)
F2 0.050(2) 0.082(3) 0.0398(18) -0.0148(17) 0.0016(15) 0.0128(19)
F3 0.074(3) 0.044(2) 0.126(4) -0.033(2) 0.040(3) 0.0059(19)
S1 0.0237(5) 0.0390(6) 0.0351(6) 0.0079(5) 0.0043(4) -0.0059(4)
Cl1 0.1249(19) 0.0462(9) 0.0646(11) 0.0053(8) -0.0003(12) -0.0137(11)
Cl2 0.0732(11) 0.0599(10) 0.0642(10) 0.0052(8) 0.0265(9) -0.0043(8)
Cl3 0.0714(14) 0.205(3) 0.0588(11) 0.0112(15) 0.0375(11) 0.0048(16)
Cl4 0.1167(18) 0.1258(19) 0.0447(9) 0.0071(10) 0.0166(10) -0.0675(16)
Ir1 0.01344(6) 0.02040(6) 0.01929(6) 0.00058(5) 0.00750(5) -0.00010(5)
Ir2 0.01311(6) 0.02355(6) 0.01893(6) 0.00218(5) 0.00733(5) 0.00120(5)

loop_
_atom_type_symbol
_atom_type_description
_atom_type_scat_dispersion_real
_atom_type_scat_dispersion_imag
_atom_type_scat_source
C C 0.0033 0.0016 'International Tables Vol C Tables 4.2.6.8 and 6.1.1.4'
H H 0.0000 0.0000 'International Tables Vol C Tables 4.2.6.8 and 6.1.1.4'
N N 0.0061 0.0033 'International Tables Vol C Tables 4.2.6.8 and 6.1.1.4'
O O 0.0106 0.0060 'International Tables Vol C Tables 4.2.6.8 and 6.1.1.4'
F F 0.0171 0.0103 'International Tables Vol C Tables 4.2.6.8 and 6.1.1.4'
S S 0.1246 0.1234 'International Tables Vol C Tables 4.2.6.8 and 6.1.1.4'
Cl Cl 0.1484 0.1585 'International Tables Vol C Tables 4.2.6.8 and 6.1.1.4'
Ir Ir -1.4442 7.9887 'International Tables Vol C Tables 4.2.6.8 and 6.1.1.4'

loop_
_geom_angle_atom_site_label_1
_geom_angle_atom_site_label_2
_geom_angle_atom_site_label_3
_geom_angle
C2 C1 C6 116.4(4)
C2 C1 Ir1 127.9(3)
C6 C1 Ir1 115.5(3)
C3 C2 C1 121.8(4)
C3 C2 H2 119.1
C1 C2 H2 119.1
C4 C3 C2 120.4(4)
C4 C3 H3 119.8
C2 C3 H3 119.8
C3 C4 C5 120.2(4)
C3 C4 H4 119.9
C5 C4 H4 119.9
C4 C5 C6 119.2(4)
C4 C5 H5 120.4
C6 C5 H5 120.4
C5 C6 C1 121.9(4)
C5 C6 C7 123.3(4)
C1 C6 C7 114.7(3)
N1 C7 C8 119.3(4)
N1 C7 C6 113.7(3)
C8 C7 C6 127.0(4)
C9 C8 C7 120.9(4)
C9 C8 H8 119.6
C7 C8 H8 119.6
C10 C9 C8 118.6(4)
C10 C9 H9 120.7
C8 C9 H9 120.7
C9 C10 C11 120.0(4)
C9 C10 H10 120.0
C11 C10 H10 120.0
N1 C11 C10 121.2(4)
N1 C11 H11 119.4
C10 C11 H11 119.4
C16 C12 C13 107.6(4)
C16 C12 C17 126.0(4)
C13 C12 C17 126.1(4)
C16 C12 Ir1 71.5(2)
C13 C12 Ir1 67.6(2)
C17 C12 Ir1 131.5(3)
C14 C13 C12 107.6(4)
C14 C13 C18 126.7(4)
C12 C13 C18 125.4(4)
C14 C13 Ir1 70.3(2)
C12 C13 Ir1 74.3(2)
C18 C13 Ir1 125.5(3)
C15 C14 C13 108.3(4)
C15 C14 C19 124.8(4)
C13 C14 C19 126.7(4)
C15 C14 Ir1 71.4(2)
C13 C14 Ir1 71.0(2)
C19 C14 Ir1 126.8(3)
C14 C15 C16 107.0(3)
C14 C15 C20 125.3(4)
C16 C15 C20 125.9(4)
C14 C15 Ir1 70.2(2)
C16 C15 Ir1 73.8(2)
C20 C15 Ir1 132.9(3)
C12 C16 C15 109.3(4)
C12 C16 C21 125.4(4)
C15 C16 C21 125.2(4)
C12 C16 Ir1 72.2(2)
C15 C16 Ir1 68.3(2)
C21 C16 Ir1 128.5(3)
C12 C17 H17A 109.5
C12 C17 H17B 109.5
H17A C17 H17B 109.5
C12 C17 H17C 109.5
H17A C17 H17C 109.5
H17B C17 H17C 109.5
C13 C18 H18A 109.5
C13 C18 H18B 109.5
H18A C18 H18B 109.5
C13 C18 H18C 109.5
H18A C18 H18C 109.5
H18B C18 H18C 109.5
C14 C19 H19A 109.5
C14 C19 H19B 109.5
H19A C19 H19B 109.5
C14 C19 H19C 109.5
H19A C19 H19C 109.5
H19B C19 H19C 109.5
C15 C20 H20A 109.5
C15 C20 H20B 109.5
H20A C20 H20B 109.5
C15 C20 H20C 109.5
H20A C20 H20C 109.5
H20B C20 H20C 109.5
C16 C21 H21A 109.5
C16 C21 H21B 109.5
H21A C21 H21B 109.5
C16 C21 H21C 109.5
H21A C21 H21C 109.5
H21B C21 H21C 109.5
C23 C22 C27 117.1(4)
C23 C22 Ir2 127.6(3)
C27 C22 Ir2 115.2(3)
C22 C23 C24 121.6(5)
C22 C23 H23 119.2
C24 C23 H23 119.2
C25 C24 C23 120.3(5)
C25 C24 H24 119.8
C23 C24 H24 119.8
C26 C25 C24 119.5(5)
C26 C25 H25 120.2
C24 C25 H25 120.2
C25 C26 C27 121.0(5)
C25 C26 H26 119.5
C27 C26 H26 119.5
C26 C27 C22 120.4(5)
C26 C27 C28 124.7(4)
C22 C27 C28 114.9(4)
N2 C28 C29 119.5(5)
N2 C28 C27 114.0(4)
C29 C28 C27 126.5(5)
C30 C29 C28 120.2(5)
C30 C29 H29 119.9
C28 C29 H29 119.9
C29 C30 C31 120.4(5)
C29 C30 H30 119.8
C31 C30 H30 119.8
C30 C31 C32 118.2(6)
C30 C31 H31 120.9
C32 C31 H31 120.9
N2 C32 C31 121.9(5)
N2 C32 H32 119.0
C31 C32 H32 119.0
C34 C33 C37 109.4(3)
C34 C33 C38 125.7(4)
C37 C33 C38 124.8(4)
C34 C33 Ir2 71.8(2)
C37 C33 Ir2 68.4(2)
C38 C33 Ir2 128.9(3)
C33 C34 C35 107.4(3)
C33 C34 C39 125.4(4)
C35 C34 C39 126.9(4)
C33 C34 Ir2 71.9(2)
C35 C34 Ir2 67.5(2)
C39 C34 Ir2 130.9(3)
C36 C35 C34 107.7(3)
C36 C35 C40 126.0(4)
C34 C35 C40 126.0(4)
C36 C35 Ir2 70.7(2)
C34 C35 Ir2 74.3(2)
C40 C35 Ir2 124.8(3)
C37 C36 C35 108.2(3)
C37 C36 C41 124.9(4)
C35 C36 C41 126.8(4)
C37 C36 Ir2 71.5(2)
C35 C36 Ir2 70.7(2)
C41 C36 Ir2 126.0(3)
C36 C37 C33 107.1(3)
C36 C37 C42 125.2(4)
C33 C37 C42 126.0(4)
C36 C37 Ir2 70.1(2)
C33 C37 Ir2 73.9(2)
C42 C37 Ir2 132.8(3)
C33 C38 H38A 109.5
C33 C38 H38B 109.5
H38A C38 H38B 109.5
C33 C38 H38C 109.5
H38A C38 H38C 109.5
H38B C38 H38C 109.5
C34 C39 H39A 109.5
C34 C39 H39B 109.5
H39A C39 H39B 109.5
C34 C39 H39C 109.5
H39A C39 H39C 109.5
H39B C39 H39C 109.5
C35 C40 H40A 109.5
C35 C40 H40B 109.5
H40A C40 H40B 109.5
C35 C40 H40C 109.5
H40A C40 H40C 109.5
H40B C40 H40C 109.5
C36 C41 H41A 109.5
C36 C41 H41B 109.5
H41A C41 H41B 109.5
C36 C41 H41C 109.5
H41A C41 H41C 109.5
H41B C41 H41C 109.5
C37 C42 H42A 109.5
C37 C42 H42B 109.5
H42A C42 H42B 109.5
C37 C42 H42C 109.5
H42A C42 H42C 109.5
H42B C42 H42C 109.5
F1 C43 F3 109.2(5)
F1 C43 F2 107.1(5)
F3 C43 F2 105.7(5)
F1 C43 S1 112.0(4)
F3 C43 S1 111.8(4)
F2 C43 S1 110.7(4)
Cl1 C44 Cl2 118.8(5)
Cl1 C44 H44A 107.6
Cl2 C44 H44A 107.6
Cl1 C44 H44B 107.6
Cl2 C44 H44B 107.6
H44A C44 H44B 107.0
Cl3 C45 Cl4 125.8(7)
Cl3 C45 H45A 105.9
Cl4 C45 H45A 105.9
Cl3 C45 H45B 105.9
Cl4 C45 H45B 105.9
H45A C45 H45B 106.2
C11 N1 C7 119.9(3)
C11 N1 Ir1 123.3(3)
C7 N1 Ir1 116.1(2)
C32 N2 C28 119.8(4)
C32 N2 Ir2 123.6(3)
C28 N2 Ir2 116.0(3)
O1 S1 O2 115.3(4)
O1 S1 O3 115.8(4)
O2 S1 O3 114.3(3)
O1 S1 C43 101.9(3)
O2 S1 C43 103.5(3)
O3 S1 C43 103.4(2)
C1 Ir1 N1 78.46(14)
C1 Ir1 C14 95.60(15)
N1 Ir1 C14 122.61(14)
C1 Ir1 C13 117.89(15)
N1 Ir1 C13 94.38(14)
C14 Ir1 C13 38.68(16)
C1 Ir1 C15 108.63(15)
N1 Ir1 C15 158.82(14)
C14 Ir1 C15 38.45(15)
C13 Ir1 C15 64.55(15)
C1 Ir1 C16 145.61(16)
N1 Ir1 C16 135.33(14)
C14 Ir1 C16 63.05(16)
C13 Ir1 C16 62.79(15)
C15 Ir1 C16 37.97(15)
C1 Ir1 C12 155.88(15)
N1 Ir1 C12 102.04(14)
C14 Ir1 C12 63.48(16)
C13 Ir1 C12 38.11(16)
C15 Ir1 C12 63.15(15)
C16 Ir1 C12 36.36(15)
C1 Ir1 H1 91(2)
N1 Ir1 H1 98(2)
C14 Ir1 H1 140(2)
C13 Ir1 H1 150(2)
C15 Ir1 H1 102(2)
C16 Ir1 H1 90(2)
C12 Ir1 H1 112(2)
C22 Ir2 N2 78.37(16)
C22 Ir2 C35 117.60(15)
N2 Ir2 C35 93.57(14)
C22 Ir2 C36 95.20(15)
N2 Ir2 C36 121.38(14)
C35 Ir2 C36 38.59(15)
C22 Ir2 C37 108.25(16)
N2 Ir2 C37 157.75(14)
C35 Ir2 C37 64.38(15)
C36 Ir2 C37 38.38(14)
C22 Ir2 C34 155.60(15)
N2 Ir2 C34 102.03(15)
C35 Ir2 C34 38.16(14)
C36 Ir2 C34 63.42(15)
C37 Ir2 C34 62.98(15)
C22 Ir2 C33 144.97(16)
N2 Ir2 C33 135.79(15)
C35 Ir2 C33 62.67(14)
C36 Ir2 C33 62.79(14)
C37 Ir2 C33 37.67(14)
C34 Ir2 C33 36.35(15)
C22 Ir2 H1 86.9(19)
N2 Ir2 H1 97.1(19)
C35 Ir2 H1 154.9(19)
C36 Ir2 H1 141.2(19)
C37 Ir2 H1 104.4(19)
C34 Ir2 H1 117.0(19)
C33 Ir2 H1 94.4(19)

loop_
_geom_bond_atom_site_label_1
_geom_bond_atom_site_label_2
_geom_bond_distance
C1 C2 1.399(5)
C1 C6 1.415(5)
C1 Ir1 2.037(4)
C2 C3 1.389(6)
C2 H2 0.9500
C3 C4 1.381(7)
C3 H3 0.9500
C4 C5 1.382(7)
C4 H4 0.9500
C5 C6 1.401(6)
C5 H5 0.9500
C6 C7 1.462(6)
C7 N1 1.368(5)
C7 C8 1.406(5)
C8 C9 1.375(7)
C8 H8 0.9500
C9 C10 1.375(7)
C9 H9 0.9500
C10 C11 1.392(6)
C10 H10 0.9500
C11 N1 1.351(5)
C11 H11 0.9500
C12 C16 1.414(6)
C12 C13 1.456(6)
C12 C17 1.500(6)
C12 Ir1 2.270(4)
C13 C14 1.441(6)
C13 C18 1.494(6)
C13 Ir1 2.181(4)
C14 C15 1.435(6)
C14 C19 1.501(6)
C14 Ir1 2.171(4)
C15 C16 1.449(6)
C15 C20 1.497(6)
C15 Ir1 2.188(4)
C16 C21 1.494(6)
C16 Ir1 2.261(4)
C17 H17A 0.9800
C17 H17B 0.9800
C17 H17C 0.9800
C18 H18A 0.9800
C18 H18B 0.9800
C18 H18C 0.9800
C19 H19A 0.9800
C19 H19B 0.9800
C19 H19C 0.9800
C20 H20A 0.9800
C20 H20B 0.9800
C20 H20C 0.9800
C21 H21A 0.9800
C21 H21B 0.9800
C21 H21C 0.9800
C22 C23 1.397(6)
C22 C27 1.414(6)
C22 Ir2 2.040(4)
C23 C24 1.398(6)
C23 H23 0.9500
C24 C25 1.383(9)
C24 H24 0.9500
C25 C26 1.369(9)
C25 H25 0.9500
C26 C27 1.408(6)
C26 H26 0.9500
C27 C28 1.451(7)
C28 N2 1.368(5)
C28 C29 1.393(6)
C29 C30 1.357(10)
C29 H29 0.9500
C30 C31 1.380(9)
C30 H30 0.9500
C31 C32 1.387(6)
C31 H31 0.9500
C32 N2 1.343(6)
C32 H32 0.9500
C33 C34 1.415(6)
C33 C37 1.443(6)
C33 C38 1.500(6)
C33 Ir2 2.269(4)
C34 C35 1.455(5)
C34 C39 1.499(6)
C34 Ir2 2.267(4)
C35 C36 1.438(6)
C35 C40 1.496(6)
C35 Ir2 2.177(4)
C36 C37 1.437(5)
C36 C41 1.501(6)
C36 Ir2 2.177(4)
C37 C42 1.500(6)
C37 Ir2 2.196(4)
C38 H38A 0.9800
C38 H38B 0.9800
C38 H38C 0.9800
C39 H39A 0.9800
C39 H39B 0.9800
C39 H39C 0.9800
C40 H40A 0.9800
C40 H40B 0.9800
C40 H40C 0.9800
C41 H41A 0.9800
C41 H41B 0.9800
C41 H41C 0.9800
C42 H42A 0.9800
C42 H42B 0.9800
C42 H42C 0.9800
C43 F1 1.306(7)
C43 F3 1.327(6)
C43 F2 1.329(7)
C43 S1 1.824(6)
C44 Cl1 1.682(8)
C44 Cl2 1.719(8)
C44 H44A 0.9900
C44 H44B 0.9900
C45 Cl3 1.558(10)
C45 Cl4 1.688(8)
C45 H45A 0.9900
C45 H45B 0.9900
N1 Ir1 2.082(3)
N2 Ir2 2.079(3)
O1 S1 1.422(5)
O2 S1 1.430(4)
O3 S1 1.432(4)
Ir1 H1 1.63(6)
Ir2 H1 1.79(6)

loop_
_geom_torsion_atom_site_label_1
_geom_torsion_atom_site_label_2
_geom_torsion_atom_site_label_3
_geom_torsion_atom_site_label_4
_geom_torsion
C6 C1 C2 C3 -0.7(6)
Ir1 C1 C2 C3 -177.0(3)
C1 C2 C3 C4 0.7(7)
C2 C3 C4 C5 -0.6(7)
C3 C4 C5 C6 0.4(7)
C4 C5 C6 C1 -0.4(6)
C4 C5 C6 C7 -177.3(4)
C2 C1 C6 C5 0.5(6)
Ir1 C1 C6 C5 177.3(3)
C2 C1 C6 C7 177.6(3)
Ir1 C1 C6 C7 -5.6(4)
C5 C6 C7 N1 173.0(4)
C1 C6 C7 N1 -4.1(5)
C5 C6 C7 C8 -3.9(7)
C1 C6 C7 C8 179.0(4)
N1 C7 C8 C9 2.8(7)
C6 C7 C8 C9 179.5(4)
C7 C8 C9 C10 -3.8(7)
C8 C9 C10 C11 2.2(7)
C9 C10 C11 N1 0.5(7)
C16 C12 C13 C14 -2.2(4)
C17 C12 C13 C14 171.3(4)
Ir1 C12 C13 C14 -62.8(3)
C16 C12 C13 C18 -176.7(4)
C17 C12 C13 C18 -3.2(7)
Ir1 C12 C13 C18 122.6(4)
C16 C12 C13 Ir1 60.6(3)
C17 C12 C13 Ir1 -125.9(4)
C12 C13 C14 C15 3.4(4)
C18 C13 C14 C15 177.9(4)
Ir1 C13 C14 C15 -62.0(3)
C12 C13 C14 C19 -172.3(4)
C18 C13 C14 C19 2.2(7)
Ir1 C13 C14 C19 122.3(4)
C12 C13 C14 Ir1 65.4(3)
C18 C13 C14 Ir1 -120.1(4)
C13 C14 C15 C16 -3.3(4)
C19 C14 C15 C16 172.5(4)
Ir1 C14 C15 C16 -65.1(3)
C13 C14 C15 C20 -169.1(4)
C19 C14 C15 C20 6.7(7)
Ir1 C14 C15 C20 129.2(4)
C13 C14 C15 Ir1 61.7(3)
C19 C14 C15 Ir1 -122.5(4)
C13 C12 C16 C15 0.1(5)
C17 C12 C16 C15 -173.4(4)
Ir1 C12 C16 C15 58.3(3)
C13 C12 C16 C21 176.8(4)
C17 C12 C16 C21 3.3(7)
Ir1 C12 C16 C21 -125.0(4)
C13 C12 C16 Ir1 -58.2(3)
C17 C12 C16 Ir1 128.3(5)
C14 C15 C16 C12 2.0(5)
C20 C15 C16 C12 167.6(4)
Ir1 C15 C16 C12 -60.7(3)
C14 C15 C16 C21 -174.7(4)
C20 C15 C16 C21 -9.1(7)
Ir1 C15 C16 C21 122.6(4)
C14 C15 C16 Ir1 62.7(3)
C20 C15 C16 Ir1 -131.7(4)
C27 C22 C23 C24 1.4(6)
Ir2 C22 C23 C24 -174.5(4)
C22 C23 C24 C25 0.8(7)
C23 C24 C25 C26 -2.2(8)
C24 C25 C26 C27 1.5(7)
C25 C26 C27 C22 0.7(7)
C25 C26 C27 C28 -178.0(4)
C23 C22 C27 C26 -2.1(6)
Ir2 C22 C27 C26 174.3(3)
C23 C22 C27 C28 176.7(4)
Ir2 C22 C27 C28 -6.9(4)
C26 C27 C28 N2 176.1(4)
C22 C27 C28 N2 -2.7(5)
C26 C27 C28 C29 -1.8(7)
C22 C27 C28 C29 179.4(4)
N2 C28 C29 C30 0.8(7)
C27 C28 C29 C30 178.7(5)
C28 C29 C30 C31 -2.4(8)
C29 C30 C31 C32 2.4(8)
C30 C31 C32 N2 -0.9(7)
C37 C33 C34 C35 -0.1(4)
C38 C33 C34 C35 176.3(4)
Ir2 C33 C34 C35 -58.4(3)
C37 C33 C34 C39 -174.0(4)
C38 C33 C34 C39 2.4(7)
Ir2 C33 C34 C39 127.8(4)
C37 C33 C34 Ir2 58.3(3)
C38 C33 C34 Ir2 -125.3(4)
C33 C34 C35 C36 -2.1(4)
C39 C34 C35 C36 171.6(4)
Ir2 C34 C35 C36 -63.2(2)
C33 C34 C35 C40 -176.9(4)
C39 C34 C35 C40 -3.2(7)
Ir2 C34 C35 C40 121.9(4)
C33 C34 C35 Ir2 61.2(3)
C39 C34 C35 Ir2 -125.1(4)
C34 C35 C36 C37 3.5(4)
C40 C35 C36 C37 178.3(4)
Ir2 C35 C36 C37 -62.1(3)
C34 C35 C36 C41 -173.3(4)
C40 C35 C36 C41 1.5(6)
Ir2 C35 C36 C41 121.1(4)
C34 C35 C36 Ir2 65.6(3)
C40 C35 C36 Ir2 -119.6(4)
C35 C36 C37 C33 -3.6(4)
C41 C36 C37 C33 173.3(4)
Ir2 C36 C37 C33 -65.1(3)
C35 C36 C37 C42 -169.5(4)
C41 C36 C37 C42 7.4(6)
Ir2 C36 C37 C42 128.9(4)
C35 C36 C37 Ir2 61.5(2)
C41 C36 C37 Ir2 -121.6(4)
C34 C33 C37 C36 2.3(4)
C38 C33 C37 C36 -174.1(4)
Ir2 C33 C37 C36 62.6(2)
C34 C33 C37 C42 168.1(4)
C38 C33 C37 C42 -8.4(6)
Ir2 C33 C37 C42 -131.6(4)
C34 C33 C37 Ir2 -60.3(3)
C38 C33 C37 Ir2 123.3(4)
C10 C11 N1 C7 -1.5(6)
C10 C11 N1 Ir1 168.8(3)
C8 C7 N1 C11 -0.1(5)
C6 C7 N1 C11 -177.2(3)
C8 C7 N1 Ir1 -171.1(3)
C6 C7 N1 Ir1 11.8(4)
C31 C32 N2 C28 -0.6(6)
C31 C32 N2 Ir2 170.4(3)
C29 C28 N2 C32 0.6(6)
C27 C28 N2 C32 -177.4(4)
C29 C28 N2 Ir2 -171.0(3)
C27 C28 N2 Ir2 10.9(4)
F1 C43 S1 O1 177.2(5)
F3 C43 S1 O1 -59.9(5)
F2 C43 S1 O1 57.7(5)
F1 C43 S1 O2 -62.8(5)
F3 C43 S1 O2 60.1(5)
F2 C43 S1 O2 177.7(4)
F1 C43 S1 O3 56.7(5)
F3 C43 S1 O3 179.7(4)
F2 C43 S1 O3 -62.8(4)
